data_4325644
loop_
_publ_author_name
'Galina V. Romanenko'
'Ksenia Yu. Maryunina'
'Artem S. Bogomyakov'
'Renad Z. Sagdeev'
'Victor I. Ovcharenko'

_publ_section_title
;
 Relationship between the Thermally Induced Reorientations of Aromatic
 Solvate Molecules in Cu(hfac)2- Nitroxide Breathing Crystals and the
 Character of the Magnetic Anomaly
;
_journal_name_full 'Inorganic Chemistry'
_journal_page_first 6597
_journal_page_last 6609
_journal_paper_doi 10.1021/ic200444e
_journal_volume 50
_journal_year 2011
_chemical_formula_sum 'C29 H32 Cu F12 N4 O6'
_chemical_formula_weight 824.13
_chemical_name_systematic
; 
 ? 
;
_space_group_IT_number 2
_symmetry_cell_setting triclinic
_symmetry_space_group_name_Hall '-P 1'
_symmetry_space_group_name_H-M 'P -1'
_atom_sites_solution_hydrogens geom
_atom_sites_solution_primary direct
_atom_sites_solution_secondary difmap
_audit_creation_method SHELXL-97
_cell_angle_alpha 99.498(5)
_cell_angle_beta 112.087(5)
_cell_angle_gamma 96.549(5)
_cell_formula_units_Z 2
_cell_length_a 10.8439(8)
_cell_length_b 13.5168(11)
_cell_length_c 13.5540(11)
_cell_measurement_reflns_used 4544
_cell_measurement_temperature 200(2)
_cell_measurement_theta_max 22.46
_cell_measurement_theta_min 2.33
_cell_volume 1781.6(3)
_computing_cell_refinement 'Bruker SAINT'
_computing_data_collection 'Bruker APEX2'
_computing_data_reduction 'Bruker SAINT'
_computing_molecular_graphics 'Bruker SHELXTL'
_computing_publication_material 'Bruker SHELXTL'
_computing_structure_refinement 'SHELXL-97 (Sheldrick, 1997)'
_computing_structure_solution 'SHELXS-97 (Sheldrick, 1990)'
_diffrn_ambient_temperature 200(2)
_diffrn_measured_fraction_theta_full 0.965
_diffrn_measured_fraction_theta_max 0.965
_diffrn_measurement_device_type 'Bruker APEX-II CCD'
_diffrn_measurement_method '\f and \w scans'
_diffrn_radiation_monochromator graphite
_diffrn_radiation_source 'fine-focus sealed tube'
_diffrn_radiation_type MoK\a
_diffrn_radiation_wavelength 0.71073
_diffrn_reflns_av_R_equivalents 0.0409
_diffrn_reflns_av_sigmaI/netI 0.0867
_diffrn_reflns_limit_h_max 13
_diffrn_reflns_limit_h_min -14
_diffrn_reflns_limit_k_max 17
_diffrn_reflns_limit_k_min -17
_diffrn_reflns_limit_l_max 17
_diffrn_reflns_limit_l_min -18
_diffrn_reflns_number 19712
_diffrn_reflns_theta_full 28.19
_diffrn_reflns_theta_max 28.19
_diffrn_reflns_theta_min 1.66
_diffrn_standards_number 0
_exptl_absorpt_coefficient_mu 0.721
_exptl_absorpt_correction_T_max 0.4798
_exptl_absorpt_correction_T_min 0.4298
_exptl_absorpt_correction_type multi-scan
_exptl_crystal_colour black
_exptl_crystal_density_diffrn 1.536
_exptl_crystal_description bulk
_exptl_crystal_F_000 838
_exptl_crystal_size_max 0.45
_exptl_crystal_size_mid 0.30
_exptl_crystal_size_min 0.15
_refine_diff_density_max 0.577
_refine_diff_density_min -0.564
_refine_diff_density_rms 0.056
_refine_ls_extinction_coef 0.0003(5)
_refine_ls_extinction_expression Fc^*^=kFc[1+0.001xFc^2^\l^3^/sin(2\q)]^-1/4^
_refine_ls_extinction_method SHELXL
_refine_ls_goodness_of_fit_ref 0.870
_refine_ls_hydrogen_treatment constr
_refine_ls_matrix_type full
_refine_ls_number_parameters 599
_refine_ls_number_reflns 8451
_refine_ls_number_restraints 0
_refine_ls_restrained_S_all 0.870
_refine_ls_R_factor_all 0.0984
_refine_ls_R_factor_gt 0.0482
_refine_ls_shift/su_max 0.002
_refine_ls_shift/su_mean 0.000
_refine_ls_structure_factor_coef Fsqd
_refine_ls_weighting_details 'calc w=1/[\s^2^(Fo^2^)+(0.0595P)^2^+0.0000P] where P=(Fo^2^+2Fc^2^)/3'
_refine_ls_weighting_scheme calc
_refine_ls_wR_factor_gt 0.1106
_refine_ls_wR_factor_ref 0.1251
_reflns_number_gt 4440
_reflns_number_total 8451
_reflns_threshold_expression >2sigma(I)
_cod_data_source_file ic200444e_si_002_49.cif
_cod_data_source_block etet200
_cod_original_cell_volume 1781.6(2)
_cod_database_code 4325644

loop_
_symmetry_equiv_pos_as_xyz
'x, y, z'
'-x, -y, -z'

loop_
_atom_site_label
_atom_site_type_symbol
_atom_site_fract_x
_atom_site_fract_y
_atom_site_fract_z
_atom_site_U_iso_or_equiv
_atom_site_adp_type
_atom_site_occupancy
_atom_site_symmetry_multiplicity
_atom_site_calc_flag
_atom_site_refinement_flags
_atom_site_disorder_assembly
_atom_site_disorder_group
Cu1 Cu 0.5000 0.5000 0.0000 0.03523(16) Uani 1 2 d S . .
O1 O 0.63019(19) 0.62657(14) 0.02658(15) 0.0443(5) Uani 1 1 d . . .
C1 C 0.7979(4) 0.7428(3) 0.0159(4) 0.0615(10) Uani 1 1 d . . .
F1 F 0.7150(14) 0.8034(11) -0.0129(15) 0.110(6) Uani 0.50 1 d P . .
F2 F 0.872(2) 0.7566(18) -0.0349(19) 0.099(6) Uani 0.50 1 d P . .
F3 F 0.876(2) 0.7750(15) 0.1191(16) 0.144(8) Uani 0.50 1 d P . .
F1A F 0.7173(15) 0.7965(12) -0.0425(13) 0.125(6) Uani 0.50 1 d P . .
F2A F 0.907(2) 0.7466(18) -0.010(2) 0.104(7) Uani 0.50 1 d P . .
F3A F 0.839(2) 0.7911(12) 0.1167(16) 0.093(5) Uani 0.50 1 d P . .
C2 C 0.7244(3) 0.6334(2) -0.0058(2) 0.0415(7) Uani 1 1 d . . .
C3 C 0.7670(3) 0.5551(2) -0.0563(2) 0.0473(8) Uani 1 1 d . . .
H3A H 0.8397 0.5714 -0.0774 0.057 Uiso 1 1 calc R . .
C4 C 0.7068(3) 0.4541(2) -0.0769(2) 0.0398(7) Uani 1 1 d . . .
C5 C 0.7582(4) 0.3728(3) -0.1358(4) 0.0600(9) Uani 1 1 d . . .
F4 F 0.8336(9) 0.4065(7) -0.1812(7) 0.078(3) Uani 0.50 1 d P . .
F5 F 0.6478(10) 0.3161(9) -0.2271(10) 0.088(3) Uani 0.50 1 d P . .
F6 F 0.8041(16) 0.3095(11) -0.0779(12) 0.102(5) Uani 0.50 1 d P . .
F4A F 0.8942(9) 0.4052(8) -0.1132(9) 0.119(4) Uani 0.50 1 d P . .
F5A F 0.6932(17) 0.3475(12) -0.2327(9) 0.181(8) Uani 0.50 1 d P . .
F6A F 0.7693(16) 0.2929(11) -0.0954(14) 0.094(5) Uani 0.50 1 d P . .
O2 O 0.61191(19) 0.41744(14) -0.05411(14) 0.0416(5) Uani 1 1 d . . .
Cu2 Cu 1.0000 1.0000 0.5000 0.04385(17) Uani 1 2 d S . .
O3 O 1.15208(18) 0.94049(14) 0.49588(16) 0.0439(5) Uani 1 1 d . . .
C6 C 1.3032(4) 0.8708(3) 0.4348(4) 0.0605(10) Uani 1 1 d . . .
F7 F 1.260(2) 0.7793(13) 0.424(2) 0.112(7) Uani 0.50 1 d P . .
F8 F 1.3632(18) 0.8716(11) 0.3680(16) 0.082(3) Uani 0.50 1 d P . .
F9 F 1.3976(13) 0.9074(11) 0.5318(11) 0.122(5) Uani 0.50 1 d P . .
F7A F 1.275(2) 0.7785(15) 0.454(2) 0.095(5) Uani 0.50 1 d P . .
F8A F 1.3320(19) 0.8597(13) 0.3462(17) 0.125(7) Uani 0.50 1 d P . .
F9A F 1.4139(13) 0.9208(9) 0.5177(13) 0.119(6) Uani 0.50 1 d P . .
C7 C 1.1854(3) 0.9287(2) 0.4156(3) 0.0434(8) Uani 1 1 d . . .
C8 C 1.1301(3) 0.9596(2) 0.3202(3) 0.0505(8) Uani 1 1 d . . .
H8A H 1.1617 0.9408 0.2645 0.061 Uiso 1 1 calc R . .
C9 C 1.0293(3) 1.0173(2) 0.3017(2) 0.0462(8) Uani 1 1 d . . .
C10 C 0.9806(5) 1.0540(3) 0.1954(3) 0.0657(10) Uani 1 1 d . . .
F10 F 0.9911(19) 0.9919(11) 0.1145(12) 0.092(4) Uani 0.50 1 d P . .
F11 F 1.059(3) 1.1460(13) 0.2101(19) 0.114(6) Uani 0.50 1 d P . .
F12 F 0.8552(16) 1.0764(9) 0.1616(12) 0.124(5) Uani 0.50 1 d P . .
F10A F 1.0245(18) 1.0142(11) 0.1244(14) 0.125(6) Uani 0.50 1 d P . .
F11A F 1.011(2) 1.1475(10) 0.2079(18) 0.103(7) Uani 0.50 1 d P . .
F12A F 0.8472(14) 1.0264(8) 0.1501(10) 0.100(3) Uani 0.50 1 d P . .
O4 O 0.9731(2) 1.04661(14) 0.36403(16) 0.0465(5) Uani 1 1 d . . .
O01 O 0.59014(19) 0.48678(14) 0.17671(16) 0.0472(5) Uani 1 1 d . . .
N1 N 0.7149(2) 0.47909(17) 0.22963(19) 0.0411(6) Uani 1 1 d . . .
C01 C 0.7548(3) 0.3787(2) 0.2494(2) 0.0441(7) Uani 1 1 d . . .
C02 C 0.7094(4) 0.3560(3) 0.3398(3) 0.0660(10) Uani 1 1 d . . .
H02A H 0.6102 0.3382 0.3099 0.099 Uiso 1 1 calc R . .
H02B H 0.7413 0.4167 0.4000 0.099 Uiso 1 1 calc R . .
H02C H 0.7480 0.2988 0.3669 0.099 Uiso 1 1 calc R . .
C03 C 0.6807(3) 0.2940(2) 0.1457(2) 0.0586(9) Uani 1 1 d . . .
H03A H 0.7097 0.3088 0.0885 0.088 Uiso 1 1 calc R . .
H03B H 0.5827 0.2906 0.1208 0.088 Uiso 1 1 calc R . .
H03C H 0.7024 0.2284 0.1615 0.088 Uiso 1 1 calc R . .
C04 C 0.9093(3) 0.4079(2) 0.2871(2) 0.0422(7) Uani 1 1 d . . .
C05 C 0.9929(3) 0.3584(2) 0.3762(2) 0.0578(9) Uani 1 1 d . . .
H05A H 1.0895 0.3813 0.3948 0.087 Uiso 1 1 calc R . .
H05B H 0.9690 0.2838 0.3502 0.087 Uiso 1 1 calc R . .
H05C H 0.9740 0.3780 0.4413 0.087 Uiso 1 1 calc R . .
C06 C 0.9571(3) 0.3966(2) 0.1937(2) 0.0509(8) Uani 1 1 d . . .
H06A H 1.0562 0.4164 0.2238 0.076 Uiso 1 1 calc R . .
H06B H 0.9164 0.4409 0.1450 0.076 Uiso 1 1 calc R . .
H06C H 0.9294 0.3253 0.1525 0.076 Uiso 1 1 calc R . .
N2 N 0.9321(2) 0.52073(17) 0.33193(18) 0.0400(6) Uani 1 1 d . . .
O02 O 1.0496(2) 0.57470(15) 0.38972(16) 0.0507(5) Uani 1 1 d . . .
C07 C 0.8173(3) 0.5582(2) 0.2904(2) 0.0376(7) Uani 1 1 d . . .
C08 C 0.8065(3) 0.6631(2) 0.3108(2) 0.0362(7) Uani 1 1 d . . .
C09 C 0.9081(3) 0.7479(2) 0.3794(2) 0.0400(7) Uani 1 1 d . . .
H09A H 0.9999 0.7441 0.4195 0.048 Uiso 1 1 calc R . .
N3 N 0.8599(2) 0.83373(17) 0.38114(19) 0.0428(6) Uani 1 1 d . . .
N4 N 0.7265(2) 0.80506(18) 0.31239(19) 0.0471(7) Uani 1 1 d . . .
C041 C 0.6405(3) 0.8815(2) 0.2920(3) 0.0642(10) Uani 1 1 d . B .
H04A H 0.5751 0.8711 0.3260 0.077 Uiso 1 1 calc R . .
H04B H 0.6981 0.9501 0.3285 0.077 Uiso 1 1 calc R . .
C042 C 0.5664(5) 0.8797(3) 0.1789(4) 0.1033(16) Uani 1 1 d . . .
H04C H 0.5202 0.8088 0.1383 0.124 Uiso 1 1 calc R A 1
H04W H 0.6294 0.9043 0.1471 0.124 Uiso 1 1 calc R A 1
C43A C 0.446(3) 0.9583(18) 0.1671(19) 0.170(11) Uani 0.50 1 d P B 1
H43A H 0.3695 0.9381 0.0944 0.204 Uiso 0.50 1 calc PR B 1
H43B H 0.4111 0.9585 0.2249 0.204 Uiso 0.50 1 calc PR B 1
C44A C 0.5131(19) 1.0369(9) 0.1789(12) 0.135(5) Uani 0.50 1 d P B 1
H44A H 0.4597 1.0908 0.1784 0.202 Uiso 0.50 1 calc PR B 1
H44B H 0.5438 1.0343 0.1193 0.202 Uiso 0.50 1 calc PR B 1
H44C H 0.5919 1.0516 0.2490 0.202 Uiso 0.50 1 calc PR B 1
C43B C 0.485(3) 0.9614(18) 0.162(2) 0.153(12) Uani 0.50 1 d P B 2
H43C H 0.4682 0.9793 0.2289 0.183 Uiso 0.50 1 calc PR B 2
H43U H 0.5469 1.0216 0.1624 0.183 Uiso 0.50 1 calc PR B 2
C44B C 0.3754(16) 0.9565(11) 0.0844(13) 0.180(7) Uani 0.50 1 d P B 2
H44D H 0.3464 1.0224 0.0917 0.269 Uiso 0.50 1 calc PR B 2
H44E H 0.3067 0.9031 0.0850 0.269 Uiso 0.50 1 calc PR B 2
H44F H 0.3864 0.9402 0.0154 0.269 Uiso 0.50 1 calc PR B 2
C010 C 0.6915(3) 0.7049(2) 0.2701(2) 0.0459(8) Uani 1 1 d . . .
H01A H 0.6035 0.6685 0.2209 0.055 Uiso 1 1 calc R . .
C1S C 0.3424(5) 0.2401(4) 0.4606(5) 0.152(2) Uani 1 1 d . . .
H1SA H 0.3032 0.1673 0.4295 0.228 Uiso 1 1 calc R . .
H1SB H 0.2749 0.2755 0.4751 0.228 Uiso 1 1 calc R . .
H1SC H 0.4221 0.2483 0.5290 0.228 Uiso 1 1 calc R . .
C2S C 0.3806(6) 0.2814(6) 0.3875(6) 0.188(4) Uani 1 1 d . . .
H2SA H 0.3019 0.2750 0.3177 0.225 Uiso 1 1 calc R . .
H2SB H 0.4506 0.2482 0.3727 0.225 Uiso 1 1 calc R . .
C3S C 0.4408(5) 0.3996(4) 0.4513(4) 0.0922(14) Uani 1 1 d . . .
C4S C 0.3924(6) 0.4701(5) 0.4056(4) 0.140(2) Uani 1 1 d . . .
H4SA H 0.3156 0.4517 0.3378 0.168 Uiso 1 1 calc R . .
C5S C 0.5524(7) 0.4301(5) 0.5489(5) 0.165(3) Uani 1 1 d . . .
H5SA H 0.5916 0.3799 0.5852 0.198 Uiso 1 1 calc R . .

loop_
_atom_site_aniso_label
_atom_site_aniso_U_11
_atom_site_aniso_U_22
_atom_site_aniso_U_33
_atom_site_aniso_U_23
_atom_site_aniso_U_13
_atom_site_aniso_U_12
Cu1 0.0301(3) 0.0322(3) 0.0395(3) -0.0010(2) 0.0148(2) 0.0017(2)
O1 0.0441(12) 0.0422(12) 0.0422(12) 0.0001(9) 0.0185(10) 0.0010(9)
C1 0.062(3) 0.053(2) 0.071(3) 0.006(2) 0.035(3) 0.000(2)
F1 0.102(10) 0.042(4) 0.222(16) 0.035(6) 0.102(11) 0.019(5)
F2 0.135(16) 0.059(6) 0.144(9) 0.021(6) 0.108(12) 0.002(8)
F3 0.171(14) 0.104(11) 0.071(10) 0.004(7) -0.010(8) -0.073(9)
F1A 0.119(12) 0.080(8) 0.131(7) 0.066(6) -0.011(6) 0.004(6)
F2A 0.076(6) 0.049(5) 0.211(17) 0.025(7) 0.089(8) 0.002(4)
F3A 0.135(10) 0.046(4) 0.089(11) -0.021(5) 0.065(10) -0.039(5)
C2 0.0387(18) 0.0441(18) 0.0355(17) 0.0059(14) 0.0122(14) -0.0013(14)
C3 0.0474(19) 0.0453(19) 0.059(2) 0.0087(16) 0.0343(16) 0.0035(15)
C4 0.0381(18) 0.0453(18) 0.0344(17) 0.0054(14) 0.0140(14) 0.0092(15)
C5 0.070(3) 0.050(2) 0.070(3) 0.010(2) 0.041(3) 0.013(2)
F4 0.091(7) 0.064(3) 0.109(7) 0.006(5) 0.082(6) 0.006(5)
F5 0.075(4) 0.082(4) 0.083(7) -0.042(4) 0.038(4) -0.007(3)
F6 0.148(10) 0.115(11) 0.064(4) 0.031(6) 0.040(5) 0.099(9)
F4A 0.103(7) 0.074(4) 0.214(10) 0.000(7) 0.113(7) 0.018(5)
F5A 0.28(2) 0.227(17) 0.040(6) 0.012(8) 0.041(10) 0.184(14)
F6A 0.130(8) 0.042(4) 0.154(13) 0.024(5) 0.104(9) 0.020(4)
O2 0.0392(12) 0.0399(11) 0.0440(12) 0.0057(9) 0.0180(10) 0.0022(9)
Cu2 0.0507(3) 0.0424(3) 0.0493(3) 0.0086(3) 0.0303(3) 0.0175(3)
O3 0.0473(12) 0.0391(11) 0.0506(13) 0.0020(10) 0.0273(10) 0.0137(9)
C6 0.062(3) 0.047(3) 0.081(3) 0.000(2) 0.042(3) 0.019(2)
F7 0.103(9) 0.052(7) 0.221(19) 0.031(8) 0.099(12) 0.048(5)
F8 0.068(4) 0.103(6) 0.109(8) 0.040(5) 0.062(5) 0.033(4)
F9 0.075(8) 0.200(13) 0.073(6) -0.006(6) 0.009(6) 0.093(8)
F7A 0.081(6) 0.079(8) 0.164(9) 0.074(7) 0.067(6) 0.037(5)
F8A 0.142(13) 0.173(11) 0.118(9) 0.024(7) 0.096(10) 0.106(10)
F9A 0.046(5) 0.081(5) 0.188(14) -0.049(6) 0.039(6) 0.000(4)
C7 0.0446(19) 0.0271(16) 0.057(2) -0.0074(15) 0.0277(17) 0.0008(13)
C8 0.068(2) 0.0399(18) 0.058(2) 0.0023(16) 0.0443(19) 0.0107(16)
C9 0.063(2) 0.0306(16) 0.0461(19) 0.0008(14) 0.0295(17) -0.0025(15)
C10 0.098(4) 0.054(3) 0.060(3) 0.015(2) 0.047(3) 0.018(3)
F10 0.176(8) 0.049(3) 0.039(4) -0.002(3) 0.042(4) -0.002(4)
F11 0.156(12) 0.092(8) 0.092(7) 0.042(6) 0.049(6) -0.017(6)
F12 0.149(10) 0.178(13) 0.121(7) 0.111(9) 0.086(7) 0.106(11)
F10A 0.232(15) 0.120(11) 0.095(9) 0.048(7) 0.117(10) 0.102(11)
F11A 0.21(2) 0.031(5) 0.095(8) 0.017(4) 0.090(12) 0.016(7)
F12A 0.093(6) 0.113(7) 0.086(4) 0.062(5) 0.009(4) 0.024(5)
O4 0.0608(14) 0.0383(12) 0.0485(13) 0.0082(10) 0.0302(11) 0.0136(10)
O01 0.0387(12) 0.0456(12) 0.0522(13) -0.0002(10) 0.0193(10) 0.0011(10)
N1 0.0423(15) 0.0345(14) 0.0467(15) 0.0031(12) 0.0220(13) 0.0022(12)
C01 0.060(2) 0.0291(16) 0.0443(18) 0.0060(14) 0.0249(16) 0.0031(14)
C02 0.079(3) 0.061(2) 0.064(2) 0.0174(19) 0.038(2) -0.0036(19)
C03 0.072(2) 0.0344(17) 0.059(2) 0.0036(16) 0.0187(18) 0.0043(16)
C04 0.057(2) 0.0298(16) 0.0407(18) 0.0078(13) 0.0203(15) 0.0106(14)
C05 0.082(2) 0.051(2) 0.047(2) 0.0196(16) 0.0264(18) 0.0266(18)
C06 0.066(2) 0.0456(19) 0.0487(19) 0.0106(15) 0.0290(17) 0.0206(16)
N2 0.0457(16) 0.0348(14) 0.0398(14) 0.0067(11) 0.0176(12) 0.0100(12)
O02 0.0415(13) 0.0464(13) 0.0531(13) 0.0052(10) 0.0106(10) 0.0052(10)
C07 0.0408(17) 0.0316(16) 0.0396(17) 0.0034(13) 0.0181(14) 0.0039(13)
C08 0.0339(16) 0.0350(16) 0.0379(17) 0.0022(13) 0.0156(13) 0.0038(13)
C09 0.0386(17) 0.0367(17) 0.0433(18) 0.0090(14) 0.0150(14) 0.0071(14)
N3 0.0448(15) 0.0340(14) 0.0465(15) 0.0015(11) 0.0180(13) 0.0077(11)
N4 0.0438(16) 0.0419(15) 0.0453(15) -0.0047(12) 0.0112(13) 0.0137(12)
C041 0.057(2) 0.055(2) 0.070(3) -0.0032(18) 0.0157(19) 0.0298(18)
C042 0.123(4) 0.089(3) 0.101(4) 0.035(3) 0.031(3) 0.067(3)
C43A 0.23(2) 0.134(18) 0.093(13) 0.055(12) 0.027(14) -0.051(15)
C44A 0.124(11) 0.097(9) 0.181(13) 0.047(10) 0.042(10) 0.054(10)
C43B 0.20(2) 0.150(19) 0.161(18) 0.087(15) 0.071(16) 0.17(2)
C44B 0.197(16) 0.111(10) 0.152(13) 0.009(10) -0.016(11) 0.061(10)
C010 0.0395(18) 0.0430(18) 0.0433(18) -0.0076(14) 0.0116(14) 0.0056(14)
C1S 0.104(4) 0.136(5) 0.184(6) -0.017(5) 0.045(4) 0.017(4)
C2S 0.127(5) 0.275(10) 0.238(8) 0.169(8) 0.112(6) 0.037(6)
C3S 0.085(3) 0.079(3) 0.105(4) 0.016(3) 0.029(3) 0.025(3)
C4S 0.152(5) 0.108(5) 0.093(4) 0.017(4) -0.027(3) 0.044(4)
C5S 0.213(7) 0.102(5) 0.098(4) 0.033(4) -0.030(4) 0.025(5)

loop_
_atom_type_symbol
_atom_type_description
_atom_type_scat_dispersion_real
_atom_type_scat_dispersion_imag
_atom_type_scat_source
C C 0.0033 0.0016 'International Tables Vol C Tables 4.2.6.8 and 6.1.1.4'
H H 0.0000 0.0000 'International Tables Vol C Tables 4.2.6.8 and 6.1.1.4'
N N 0.0061 0.0033 'International Tables Vol C Tables 4.2.6.8 and 6.1.1.4'
O O 0.0106 0.0060 'International Tables Vol C Tables 4.2.6.8 and 6.1.1.4'
Cu Cu 0.3201 1.2651 'International Tables Vol C Tables 4.2.6.8 and 6.1.1.4'
F F 0.0171 0.0103 'International Tables Vol C Tables 4.2.6.8 and 6.1.1.4'

loop_
_geom_angle_atom_site_label_1
_geom_angle_atom_site_label_2
_geom_angle_atom_site_label_3
_geom_angle
_geom_angle_site_symmetry_1
_geom_angle_site_symmetry_3
O1 Cu1 O1 180.0 2_665 .
O1 Cu1 O2 89.72(8) 2_665 .
O1 Cu1 O2 90.28(8) . .
O1 Cu1 O2 90.28(8) 2_665 2_665
O1 Cu1 O2 89.72(8) . 2_665
O2 Cu1 O2 179.999(1) . 2_665
O1 Cu1 O01 86.24(7) 2_665 .
O1 Cu1 O01 93.76(7) . .
O2 Cu1 O01 97.96(7) . .
O2 Cu1 O01 82.04(7) 2_665 .
O1 Cu1 O01 93.76(7) 2_665 2_665
O1 Cu1 O01 86.24(7) . 2_665
O2 Cu1 O01 82.03(7) . 2_665
O2 Cu1 O01 97.97(7) 2_665 2_665
O01 Cu1 O01 179.998(2) . 2_665
C2 O1 Cu1 125.49(18) . .
F2 C1 F1 103.3(14) . .
F2 C1 F3 106.3(15) . .
F1 C1 F3 109.2(12) . .
F2 C1 F3A 119.3(13) . .
F1 C1 F3A 89.6(13) . .
F3 C1 F3A 20.8(17) . .
F2 C1 F1A 88.4(15) . .
F1 C1 F1A 18.0(13) . .
F3 C1 F1A 124.0(13) . .
F3A C1 F1A 105.9(12) . .
F2 C1 F2A 19(2) . .
F1 C1 F2A 120.5(13) . .
F3 C1 F2A 91.3(14) . .
F3A C1 F2A 108.0(14) . .
F1A C1 F2A 107.0(13) . .
F2 C1 C2 116.0(10) . .
F1 C1 C2 111.9(8) . .
F3 C1 C2 109.8(10) . .
F3A C1 C2 112.8(8) . .
F1A C1 C2 111.0(8) . .
F2A C1 C2 111.9(11) . .
O1 C2 C3 128.0(3) . .
O1 C2 C1 113.5(3) . .
C3 C2 C1 118.5(3) . .
C4 C3 C2 121.7(3) . .
O2 C4 C3 128.6(3) . .
O2 C4 C5 113.2(3) . .
C3 C4 C5 118.2(3) . .
F5A C5 F6 122.7(11) . .
F5A C5 F4 73.0(9) . .
F6 C5 F4 114.8(9) . .
F5A C5 F6A 109.5(11) . .
F6 C5 F6A 17.1(12) . .
F4 C5 F6A 124.2(9) . .
F5A C5 F4A 110.3(9) . .
F6 C5 F4A 83.1(9) . .
F4 C5 F4A 39.7(4) . .
F6A C5 F4A 98.1(8) . .
F5A C5 F5 27.9(11) . .
F6 C5 F5 105.6(9) . .
F4 C5 F5 100.2(7) . .
F6A C5 F5 89.3(9) . .
F4A C5 F5 134.1(6) . .
F5A C5 C4 114.0(7) . .
F6 C5 C4 111.8(8) . .
F4 C5 C4 115.5(5) . .
F6A C5 C4 113.3(8) . .
F4A C5 C4 110.6(5) . .
F5 C5 C4 107.5(6) . .
F4A F4 C5 76.5(10) . .
F4A F4 F5A 124.0(14) . .
C5 F4 F5A 50.9(6) . .
F5A F5 C5 60.0(17) . .
C5 F6 F4A 51.3(6) . .
F4 F4A C5 63.7(9) . .
F4 F4A F6 102.0(13) . .
C5 F4A F6 45.7(6) . .
F5 F5A C5 92(2) . .
F5 F5A F4 146(3) . .
C5 F5A F4 56.0(7) . .
C4 O2 Cu1 124.44(18) . .
O3 Cu2 O3 179.999(1) 2_776 .
O3 Cu2 O4 91.99(8) 2_776 2_776
O3 Cu2 O4 88.01(8) . 2_776
O3 Cu2 O4 88.01(8) 2_776 .
O3 Cu2 O4 91.99(8) . .
O4 Cu2 O4 180.0 2_776 .
O3 Cu2 N3 94.90(8) 2_776 .
O3 Cu2 N3 85.10(8) . .
O4 Cu2 N3 93.34(8) 2_776 .
O4 Cu2 N3 86.66(8) . .
O3 Cu2 N3 85.10(8) 2_776 2_776
O3 Cu2 N3 94.90(8) . 2_776
O4 Cu2 N3 86.66(8) 2_776 2_776
O4 Cu2 N3 93.34(8) . 2_776
N3 Cu2 N3 180.0 . 2_776
C7 O3 Cu2 124.7(2) . .
F7 C6 F9 110.0(15) . .
F7 C6 F8 104.1(12) . .
F9 C6 F8 105.8(12) . .
F7 C6 F9A 121.6(14) . .
F9 C6 F9A 15.9(14) . .
F8 C6 F9A 91.6(12) . .
F7 C6 F8A 96.3(13) . .
F9 C6 F8A 121.0(12) . .
F8 C6 F8A 15.3(17) . .
F9A C6 F8A 106.8(12) . .
F7 C6 F7A 17(2) . .
F9 C6 F7A 93.9(14) . .
F8 C6 F7A 114.1(11) . .
F9A C6 F7A 106.7(14) . .
F8A C6 F7A 109.4(12) . .
F7 C6 C7 109.3(9) . .
F9 C6 C7 110.6(7) . .
F8 C6 C7 116.8(8) . .
F9A C6 C7 112.4(6) . .
F8A C6 C7 108.5(9) . .
F7A C6 C7 112.9(9) . .
O3 C7 C8 128.3(3) . .
O3 C7 C6 111.6(3) . .
C8 C7 C6 120.1(3) . .
C7 C8 C9 122.2(3) . .
O4 C9 C8 127.7(3) . .
O4 C9 C10 114.0(3) . .
C8 C9 C10 118.2(3) . .
F11A C10 F10A 105.5(13) . .
F11A C10 F12A 108.8(13) . .
F10A C10 F12A 106.7(11) . .
F11A C10 F10 120.0(12) . .
F10A C10 F10 17.9(14) . .
F12A C10 F10 91.1(10) . .
F11A C10 F12 80.7(13) . .
F10A C10 F12 119.9(11) . .
F12A C10 F12 28.5(7) . .
F10 C10 F12 109.4(11) . .
F11A C10 F11 22.2(19) . .
F10A C10 F11 89.3(12) . .
F12A C10 F11 129.2(11) . .
F10 C10 F11 106.2(12) . .
F12 C10 F11 102.0(12) . .
F11A C10 C9 113.9(11) . .
F10A C10 C9 114.8(9) . .
F12A C10 C9 106.7(6) . .
F10 C10 C9 112.8(9) . .
F12 C10 C9 116.1(6) . .
F11 C10 C9 109.2(11) . .
F11A F11 C10 65(3) . .
F12A F12 C10 73(2) . .
F12A F12 F11A 119(3) . .
C10 F12 F11A 46.7(8) . .
F11 F11A C10 93(3) . .
F11 F11A F12 142(4) . .
C10 F11A F12 52.6(9) . .
F12 F12A C10 78(2) . .
C9 O4 Cu2 123.6(2) . .
N1 O01 Cu1 124.77(16) . .
O01 N1 C07 125.0(2) . .
O01 N1 C01 122.3(2) . .
C07 N1 C01 111.5(2) . .
N1 C01 C03 110.5(2) . .
N1 C01 C04 100.2(2) . .
C03 C01 C04 116.1(2) . .
N1 C01 C02 105.2(2) . .
C03 C01 C02 109.7(3) . .
C04 C01 C02 114.1(2) . .
N2 C04 C05 109.4(2) . .
N2 C04 C06 105.9(2) . .
C05 C04 C06 110.5(2) . .
N2 C04 C01 100.6(2) . .
C05 C04 C01 115.4(2) . .
C06 C04 C01 114.1(2) . .
O02 N2 C07 125.1(2) . .
O02 N2 C04 122.5(2) . .
C07 N2 C04 111.7(2) . .
N1 C07 N2 108.1(2) . .
N1 C07 C08 126.1(3) . .
N2 C07 C08 125.8(3) . .
C010 C08 C09 103.8(2) . .
C010 C08 C07 127.8(3) . .
C09 C08 C07 128.4(3) . .
N3 C09 C08 111.6(3) . .
C09 N3 N4 104.9(2) . .
C09 N3 Cu2 122.59(19) . .
N4 N3 Cu2 132.44(16) . .
C010 N4 N3 112.0(2) . .
C010 N4 C041 127.8(3) . .
N3 N4 C041 120.2(2) . .
C042 C041 N4 114.8(3) . .
C041 C042 C43B 113.1(10) . .
C041 C042 C43A 109.3(8) . .
C43B C042 C43A 13.0(17) . .
C44A C43A C042 100(2) . .
C44B C43B C042 127(2) . .
N4 C010 C08 107.7(2) . .
C1S C2S C3S 102.4(6) . .
C4S C3S C5S 116.9(5) . .
C4S C3S C2S 119.6(6) . .
C5S C3S C2S 123.2(5) . .
C3S C4S C5S 121.7(5) . 2_666
C4S C5S C3S 121.4(5) 2_666 .

loop_
_geom_bond_atom_site_label_1
_geom_bond_atom_site_label_2
_geom_bond_distance
_geom_bond_site_symmetry_2
Cu1 O1 1.9781(19) 2_665
Cu1 O1 1.9781(19) .
Cu1 O2 1.9910(18) .
Cu1 O2 1.9910(18) 2_665
Cu1 O01 2.268(2) .
Cu1 O01 2.268(2) 2_665
O1 C2 1.254(3) .
C1 F2 1.261(18) .
C1 F1 1.280(13) .
C1 F3 1.30(2) .
C1 F3A 1.293(17) .
C1 F1A 1.315(13) .
C1 F2A 1.35(2) .
C1 C2 1.524(4) .
C2 C3 1.383(4) .
C3 C4 1.379(4) .
C4 O2 1.254(3) .
C4 C5 1.529(4) .
C5 F5A 1.199(11) .
C5 F6 1.274(13) .
C5 F4 1.281(9) .
C5 F6A 1.287(14) .
C5 F4A 1.389(10) .
C5 F5 1.384(11) .
F4 F4A 0.913(10) .
F4 F5A 1.477(17) .
F5 F5A 0.65(2) .
F6 F4A 1.768(18) .
Cu2 O3 1.9305(18) 2_776
Cu2 O3 1.9305(18) .
Cu2 O4 1.9746(19) 2_776
Cu2 O4 1.9747(19) .
Cu2 N3 2.478(2) .
Cu2 N3 2.478(2) 2_776
O3 C7 1.262(3) .
C6 F7 1.23(2) .
C6 F9 1.296(12) .
C6 F8 1.300(14) .
C6 F9A 1.308(13) .
C6 F8A 1.340(17) .
C6 F7A 1.34(2) .
C6 C7 1.535(4) .
C7 C8 1.363(4) .
C8 C9 1.386(4) .
C9 O4 1.254(3) .
C9 C10 1.524(4) .
C10 F11A 1.235(15) .
C10 F10A 1.295(15) .
C10 F12A 1.319(14) .
C10 F10 1.317(15) .
C10 F12 1.350(14) .
C10 F11 1.37(2) .
F11 F11A 0.52(5) .
F12 F12A 0.657(17) .
F12 F11A 1.68(3) .
O01 N1 1.297(3) .
N1 C07 1.343(3) .
N1 C01 1.505(3) .
C01 C03 1.529(4) .
C01 C04 1.537(4) .
C01 C02 1.544(4) .
C04 N2 1.501(3) .
C04 C05 1.520(4) .
C04 C06 1.530(4) .
N2 O02 1.272(3) .
N2 C07 1.354(3) .
C07 C08 1.426(4) .
C08 C010 1.387(4) .
C08 C09 1.408(3) .
C09 N3 1.326(3) .
N3 N4 1.360(3) .
N4 C010 1.330(3) .
N4 C041 1.461(3) .
C041 C042 1.432(5) .
C042 C43B 1.483(11) .
C042 C43A 1.75(3) .
C43A C44A 1.17(2) .
C43B C44B 1.24(2) .
C1S C2S 1.378(7) .
C2S C3S 1.616(8) .
C3S C4S 1.277(6) .
C3S C5S 1.373(6) .
C4S C5S 1.350(7) 2_666
C5S C4S 1.350(7) 2_666
